data_9002930
loop_
_publ_author_name
'Thompson, R. M.'
'Downs, R. T.'

_publ_section_title
;Model pyroxenes I: Ideal pyroxene topologies Pyroxene #17a based on stacking
 sequence ABABACACBCBC Note: Atoms Mg, Si, and O are assigned to atomic
 positions just for convenience.
;
_journal_name_full 'American Mineralogist'
_journal_page_first 653
_journal_page_last 666
_journal_paper_doi 10.2138/am-2003-0419
_journal_volume 88
_journal_year 2003
_chemical_formula_structural Mg2(Si2O6)
_chemical_formula_sum 'Mg O3 Si'
_chemical_name_mineral Pyroxene-ideal
_space_group_IT_number 13
_symmetry_space_group_name_Hall '-P 2yc'
_symmetry_space_group_name_H-M 'P 1 2/c 1'
_cell_angle_alpha 90
_cell_angle_beta 90.
_cell_angle_gamma 90
_cell_length_a 19.5959179423
_cell_length_b 6
_cell_length_c 3.46410161514
_cell_formula_units_Z 24
_cell_volume 407.294
_exptl_crystal_density_diffrn 9.823
_cod_original_formula_sum 'Mg Si O3'
_cod_database_code 9002930
_cod_struct_determination_method theoretical

loop_
_symmetry_equiv_pos_as_xyz
x,y,z
x,-y,1/2+z
-x,y,1/2-z
-x,-y,-z

loop_
_atom_site_label
_atom_site_fract_x
_atom_site_fract_y
_atom_site_fract_z
Mg1a 0.00000 0.41667 0.25000
Mg2a 0.00000 0.25000 0.75000
SiA 0.06250 0.08333 0.58333
SiB 0.10417 0.58333 0.41667
Mg1b 0.16667 0.08333 0.91667
Mg2b 0.16667 0.25000 0.41667
SiC 0.22917 0.58333 0.08333
SiD 0.27083 0.08333 0.25000
Mg1c 0.33333 0.41667 0.91667
Mg2c 0.33333 0.25000 0.41667
SiE 0.39583 0.08333 0.58333
SiF 0.43750 0.41667 0.25000
Mg1d 0.50000 0.08333 0.25000
Mg2d 0.50000 0.25000 0.75000
O1A 0.12500 0.08333 0.58333
O2A 0.04167 0.25000 0.41667
O3A 0.04167 0.08333 0.91667
O1B 0.04167 0.58333 0.41667
O2B 0.12500 0.25000 0.08333
O3B 0.12500 0.58333 0.08333
O1C 0.29167 0.58333 0.08333
O2C 0.20833 0.75000 0.25000
O3C 0.20833 0.41667 0.25000
O1D 0.20833 0.08333 0.25000
O2D 0.29167 0.25000 0.08333
O3D 0.29167 0.08333 0.58333
O1E 0.45833 0.08333 0.58333
O2E 0.37500 0.25000 0.75000
O3E 0.37500 0.08333 0.25000
O1F 0.37500 0.41667 0.25000
O2F 0.45833 0.25000 0.08333
O3F 0.45833 0.58333 0.08333

_database_code_amcsd 0003019
